data_4121747
loop_
_publ_author_name
'Rodriguez, Rodrigo A.'
'Pan, Chung-Mao'
'Yabe, Yuki'
'Kawamata, Yu'
'Eastgate, Martin D.'
'Baran, Phil S.'

_publ_section_title
;
 Palau'chlor: A Practical and Reactive Chlorinating Reagent.
;
_journal_issue 19
_journal_name_full 'Journal of the American Chemical Society'
_journal_page_first 6908
_journal_page_last 6911
_journal_paper_doi 10.1021/ja5031744
_journal_volume 136
_journal_year 2014
_chemical_formula_sum 'C23 H21 Cl O6'
_chemical_formula_weight 428.85
_chemical_name_common EDII140C_B1
_chemical_name_systematic
; 
 ? 
;
_space_group_crystal_system orthorhombic
_space_group_IT_number 19
_space_group_name_Hall 'P 2ac 2ab'
_space_group_name_H-M_alt 'P 21 21 21'
_symmetry_space_group_name_Hall 'P 2ac 2ab'
_symmetry_space_group_name_H-M 'P 21 21 21'
_atom_sites_solution_hydrogens geom
_audit_creation_method SHELXL-2013
_cell_angle_alpha 90
_cell_angle_beta 90
_cell_angle_gamma 90
_cell_formula_units_Z 4
_cell_length_a 4.8259(5)
_cell_length_b 9.2547(11)
_cell_length_c 44.131(5)
_cell_measurement_reflns_used 5352
_cell_measurement_temperature 100(2)
_cell_measurement_theta_max 26.15
_cell_measurement_theta_min 2.39
_cell_volume 1971.0(4)
_computing_cell_refinement 'Bruker SAINT'
_computing_data_collection 'Bruker APEX2'
_computing_data_reduction 'Bruker SAINT'
_computing_molecular_graphics 'Bruker SHELXTL'
_computing_publication_material 'Bruker SHELXTL'
_computing_structure_refinement 'SHELXL-2013 (Sheldrick, 2013)'
_computing_structure_solution 'SHELXS-97 (Sheldrick 2008)'
_diffrn_ambient_temperature 100(2)
_diffrn_measured_fraction_theta_full 0.995
_diffrn_measured_fraction_theta_max 0.990
_diffrn_measurement_device_type 'Bruker APEX-II CCD'
_diffrn_measurement_method '\f and \w scans'
_diffrn_radiation_type MoK\a
_diffrn_radiation_wavelength 0.71073
_diffrn_reflns_av_R_equivalents 0.0460
_diffrn_reflns_av_unetI/netI 0.0487
_diffrn_reflns_Laue_measured_fraction_full 0.995
_diffrn_reflns_Laue_measured_fraction_max 0.990
_diffrn_reflns_limit_h_max 5
_diffrn_reflns_limit_h_min -6
_diffrn_reflns_limit_k_max 11
_diffrn_reflns_limit_k_min -11
_diffrn_reflns_limit_l_max 50
_diffrn_reflns_limit_l_min -55
_diffrn_reflns_number 12390
_diffrn_reflns_point_group_measured_fraction_full 0.990
_diffrn_reflns_point_group_measured_fraction_max 0.978
_diffrn_reflns_theta_full 25.000
_diffrn_reflns_theta_max 26.436
_diffrn_reflns_theta_min 2.386
_exptl_absorpt_coefficient_mu 0.234
_exptl_absorpt_correction_type multi-scan
_exptl_absorpt_process_details SADABS
_exptl_crystal_colour colourless
_exptl_crystal_density_diffrn 1.445
_exptl_crystal_description blade
_exptl_crystal_F_000 896
_exptl_crystal_size_max 0.330
_exptl_crystal_size_mid 0.100
_exptl_crystal_size_min 0.070
_refine_diff_density_max 0.364
_refine_diff_density_min -0.247
_refine_diff_density_rms 0.052
_refine_ls_abs_structure_details
; 
 Flack x determined using 1377 quotients [(I+)-(I-)]/[(I+)+(I-)] 
 (Parsons and Flack (2004), Acta Cryst. A60, s61). 
;
_refine_ls_abs_structure_Flack 0.03(3)
_refine_ls_extinction_method none
_refine_ls_goodness_of_fit_ref 1.066
_refine_ls_hydrogen_treatment constr
_refine_ls_matrix_type full
_refine_ls_number_parameters 274
_refine_ls_number_reflns 3948
_refine_ls_number_restraints 0
_refine_ls_restrained_S_all 1.066
_refine_ls_R_factor_all 0.0439
_refine_ls_R_factor_gt 0.0399
_refine_ls_shift/su_max 0.001
_refine_ls_shift/su_mean 0.000
_refine_ls_structure_factor_coef Fsqd
_refine_ls_weighting_details 'w=1/[\s^2^(Fo^2^)+(0.0400P)^2^+0.7400P] where P=(Fo^2^+2Fc^2^)/3'
_refine_ls_weighting_scheme calc
_refine_ls_wR_factor_gt 0.0890
_refine_ls_wR_factor_ref 0.0913
_reflns_Friedel_coverage 0.655
_reflns_Friedel_fraction_full 0.983
_reflns_Friedel_fraction_max 0.961
_reflns_number_gt 3701
_reflns_number_total 3948
_reflns_threshold_expression 'I > 2\s(I)'
_cod_data_source_file ja5031744_si_003.cif
_cod_data_source_block baran400
_cod_depositor_comments 'Adding full bibliography for 4121744--4121757.cif.'
_cod_database_code 4121747
_shelx_space_group_comment
; 
The symmetry employed for this shelxl refinement is uniquely defined 
by the following loop, which should always be used as a source of 
symmetry information in preference to the above space-group names. 
They are only intended as comments. 
;
_shelx_estimated_absorpt_t_min 0.927
_shelx_estimated_absorpt_t_max 0.984
_shelxl_version_number 2013-3

loop_
_space_group_symop_operation_xyz
'x, y, z'
'-x+1/2, -y, z+1/2'
'-x, y+1/2, -z+1/2'
'x+1/2, -y+1/2, -z'

loop_
_atom_site_label
_atom_site_type_symbol
_atom_site_fract_x
_atom_site_fract_y
_atom_site_fract_z
_atom_site_U_iso_or_equiv
_atom_site_adp_type
_atom_site_occupancy
_atom_site_site_symmetry_order
_atom_site_calc_flag
_atom_site_refinement_flags_posn
_atom_site_refinement_flags_adp
Cl1 Cl 0.17813(17) -0.30457(8) 0.64023(2) 0.02046(19) Uani 1 1 d . .
O1 O 0.4466(5) -0.4051(2) 0.69621(4) 0.0171(5) Uani 1 1 d . .
O2 O 0.7097(5) -0.2389(2) 0.73693(4) 0.0198(5) Uani 1 1 d . .
O3 O 0.5185(5) -0.0265(2) 0.60695(4) 0.0172(5) Uani 1 1 d . .
O4 O -0.1050(4) 0.2584(2) 0.62704(4) 0.0152(5) Uani 1 1 d . .
O5 O -0.1470(5) 0.4348(2) 0.52893(4) 0.0164(5) Uani 1 1 d . .
O6 O 0.3942(4) 0.1902(2) 0.68831(4) 0.0156(5) Uani 1 1 d . .
C1 C -0.5903(7) 0.7517(3) 0.55306(7) 0.0234(7) Uani 1 1 d . .
H1A H -0.7358 0.8030 0.5419 0.035 Uiso 1 1 calc R U
H1B H -0.4332 0.8167 0.5565 0.035 Uiso 1 1 calc R U
H1C H -0.6633 0.7189 0.5726 0.035 Uiso 1 1 calc R U
C2 C -0.6078(7) 0.5865(3) 0.50850(6) 0.0203(7) Uani 1 1 d . .
H2A H -0.5359 0.5063 0.4976 0.024 Uiso 1 1 calc R U
H2B H -0.7592 0.6399 0.5005 0.024 Uiso 1 1 calc R U
C3 C -0.4965(7) 0.6238(3) 0.53498(6) 0.0174(7) Uani 1 1 d . .
C4 C -0.2588(7) 0.5456(3) 0.54907(6) 0.0157(7) Uani 1 1 d . .
H4A H -0.1086 0.6178 0.5529 0.019 Uiso 1 1 calc R U
C5 C -0.3174(7) 0.4659(3) 0.57940(6) 0.0158(6) Uani 1 1 d . .
H5A H -0.2804 0.5285 0.5971 0.019 Uiso 1 1 calc R U
H5B H -0.5100 0.4294 0.5804 0.019 Uiso 1 1 calc R U
C6 C -0.1109(6) 0.3446(3) 0.57710(6) 0.0132(6) Uani 1 1 d . .
C7 C -0.0219(7) 0.3352(3) 0.54703(6) 0.0147(6) Uani 1 1 d . .
C8 C 0.1733(7) 0.2366(3) 0.53702(6) 0.0163(6) Uani 1 1 d . .
H8A H 0.2287 0.2323 0.5164 0.020 Uiso 1 1 calc R U
C9 C 0.2832(7) 0.1448(3) 0.55854(6) 0.0148(6) Uani 1 1 d . .
H9A H 0.4225 0.0779 0.5526 0.018 Uiso 1 1 calc R U
C10 C 0.1955(7) 0.1472(3) 0.58894(6) 0.0138(6) Uani 1 1 d . .
C11 C 0.3076(7) 0.0430(3) 0.61094(6) 0.0131(6) Uani 1 1 d . .
C12 C 0.1307(6) 0.0268(3) 0.63956(6) 0.0141(6) Uani 1 1 d . .
H12A H -0.0351 -0.0337 0.6346 0.017 Uiso 1 1 calc R U
C13 C 0.2855(7) -0.0432(3) 0.66530(6) 0.0135(6) Uani 1 1 d . .
C14 C 0.3138(7) -0.1931(3) 0.66836(6) 0.0151(6) Uani 1 1 d . .
C15 C 0.4480(7) -0.2573(3) 0.69247(6) 0.0157(6) Uani 1 1 d . .
C16 C 0.5748(7) -0.1678(3) 0.71432(6) 0.0146(6) Uani 1 1 d . .
C17 C 0.5553(7) -0.0193(3) 0.71186(6) 0.0155(6) Uani 1 1 d . .
H17A H 0.6410 0.0412 0.7265 0.019 Uiso 1 1 calc R U
C18 C 0.4089(7) 0.0411(3) 0.68773(6) 0.0138(6) Uani 1 1 d . .
C19 C 0.2745(6) 0.2609(3) 0.66236(6) 0.0137(6) Uani 1 1 d . .
H19A H 0.4166 0.2711 0.6463 0.016 Uiso 1 1 calc R U
H19B H 0.2115 0.3588 0.6682 0.016 Uiso 1 1 calc R U
C20 C 0.0321(7) 0.1754(3) 0.65023(6) 0.0144(6) Uani 1 1 d . .
H20A H -0.1022 0.1605 0.6672 0.017 Uiso 1 1 calc R U
C21 C -0.0048(7) 0.2476(3) 0.59798(6) 0.0135(6) Uani 1 1 d . .
C22 C 0.8908(7) -0.1544(3) 0.75559(6) 0.0206(7) Uani 1 1 d . .
H22A H 0.9959 -0.2185 0.7690 0.031 Uiso 1 1 calc R U
H22B H 0.7811 -0.0869 0.7678 0.031 Uiso 1 1 calc R U
H22C H 1.0195 -0.1001 0.7427 0.031 Uiso 1 1 calc R U
C23 C 0.7032(8) -0.4748(3) 0.68878(7) 0.0225(7) Uani 1 1 d . .
H23A H 0.7001 -0.5745 0.6962 0.034 Uiso 1 1 calc R U
H23B H 0.8569 -0.4225 0.6983 0.034 Uiso 1 1 calc R U
H23C H 0.7281 -0.4750 0.6667 0.034 Uiso 1 1 calc R U

loop_
_atom_site_aniso_label
_atom_site_aniso_U_11
_atom_site_aniso_U_22
_atom_site_aniso_U_33
_atom_site_aniso_U_23
_atom_site_aniso_U_13
_atom_site_aniso_U_12
Cl1 0.0252(4) 0.0175(3) 0.0187(3) -0.0003(3) -0.0060(3) -0.0056(3)
O1 0.0159(12) 0.0153(10) 0.0202(10) 0.0032(8) 0.0002(9) -0.0001(10)
O2 0.0235(13) 0.0202(10) 0.0157(9) 0.0024(8) -0.0067(9) -0.0005(10)
O3 0.0153(13) 0.0198(10) 0.0167(9) -0.0029(8) -0.0005(9) 0.0042(10)
O4 0.0135(12) 0.0230(10) 0.0092(8) 0.0015(8) 0.0012(8) 0.0041(9)
O5 0.0184(13) 0.0183(10) 0.0124(9) 0.0003(7) 0.0004(9) 0.0036(9)
O6 0.0174(13) 0.0154(9) 0.0141(9) -0.0012(8) -0.0033(8) 0.0013(9)
C1 0.026(2) 0.0222(15) 0.0218(15) -0.0001(12) -0.0022(14) 0.0046(15)
C2 0.021(2) 0.0206(15) 0.0189(14) 0.0035(12) -0.0008(13) 0.0028(14)
C3 0.0191(19) 0.0154(14) 0.0176(13) 0.0038(11) 0.0023(12) -0.0013(14)
C4 0.0177(19) 0.0143(13) 0.0150(13) -0.0021(10) 0.0011(12) 0.0003(13)
C5 0.0160(17) 0.0177(14) 0.0137(13) 0.0010(11) -0.0023(13) 0.0004(14)
C6 0.0081(17) 0.0170(14) 0.0144(12) -0.0015(10) -0.0016(11) -0.0036(12)
C7 0.0138(17) 0.0158(15) 0.0144(13) 0.0006(11) -0.0035(12) -0.0041(13)
C8 0.0195(17) 0.0204(14) 0.0091(12) -0.0017(10) 0.0009(12) -0.0020(14)
C9 0.0115(16) 0.0141(13) 0.0189(13) -0.0030(11) 0.0007(12) 0.0011(12)
C10 0.0133(16) 0.0140(12) 0.0140(12) -0.0005(10) -0.0038(12) -0.0026(13)
C11 0.0112(16) 0.0148(13) 0.0133(12) -0.0036(10) -0.0033(12) -0.0031(14)
C12 0.0101(17) 0.0175(14) 0.0145(13) 0.0003(11) -0.0033(12) -0.0001(12)
C13 0.0086(16) 0.0210(14) 0.0108(12) 0.0013(10) 0.0011(11) -0.0021(13)
C14 0.0127(16) 0.0194(13) 0.0131(12) -0.0030(11) 0.0008(12) -0.0029(14)
C15 0.0113(16) 0.0198(14) 0.0161(13) 0.0013(11) 0.0040(12) -0.0027(13)
C16 0.0121(16) 0.0201(15) 0.0116(12) 0.0049(11) 0.0015(12) 0.0012(12)
C17 0.0126(17) 0.0235(15) 0.0103(12) -0.0021(11) 0.0004(12) -0.0006(13)
C18 0.0112(17) 0.0160(14) 0.0143(13) 0.0025(11) 0.0018(12) -0.0013(12)
C19 0.0140(17) 0.0148(13) 0.0124(12) 0.0018(10) 0.0007(11) 0.0032(13)
C20 0.0118(16) 0.0195(15) 0.0120(12) 0.0044(11) 0.0013(11) 0.0045(13)
C21 0.0104(16) 0.0169(13) 0.0132(12) -0.0011(11) 0.0012(12) -0.0029(13)
C22 0.0199(19) 0.0246(16) 0.0173(13) 0.0026(12) -0.0059(13) -0.0001(14)
C23 0.0205(19) 0.0174(15) 0.0295(16) -0.0001(12) -0.0034(15) 0.0023(15)

loop_
_atom_type_symbol
_atom_type_description
_atom_type_scat_dispersion_real
_atom_type_scat_dispersion_imag
_atom_type_scat_source
C C 0.0033 0.0016 'International Tables Vol C Tables 4.2.6.8 and 6.1.1.4'
H H 0.0000 0.0000 'International Tables Vol C Tables 4.2.6.8 and 6.1.1.4'
Cl Cl 0.1484 0.1585 'International Tables Vol C Tables 4.2.6.8 and 6.1.1.4'
O O 0.0106 0.0060 'International Tables Vol C Tables 4.2.6.8 and 6.1.1.4'

loop_
_geom_angle_atom_site_label_1
_geom_angle_atom_site_label_2
_geom_angle_atom_site_label_3
_geom_angle
C15 O1 C23 114.5(2)
C16 O2 C22 116.7(2)
C21 O4 C20 117.6(2)
C7 O5 C4 106.4(2)
C18 O6 C19 117.4(2)
C2 C3 C4 123.4(3)
C2 C3 C1 123.4(3)
C4 C3 C1 113.2(2)
O5 C4 C3 111.8(2)
O5 C4 C5 104.9(2)
C3 C4 C5 116.7(3)
C6 C5 C4 100.1(2)
C21 C6 C7 118.6(3)
C21 C6 C5 133.1(2)
C7 C6 C5 108.3(2)
O5 C7 C8 124.1(2)
O5 C7 C6 112.3(3)
C8 C7 C6 123.6(3)
C9 C8 C7 116.6(2)
C8 C9 C10 122.0(3)
C21 C10 C9 119.4(3)
C21 C10 C11 120.1(2)
C9 C10 C11 120.5(3)
O3 C11 C10 123.9(3)
O3 C11 C12 122.3(2)
C10 C11 C12 113.8(3)
C13 C12 C20 108.0(2)
C13 C12 C11 112.8(2)
C20 C12 C11 109.8(2)
C18 C13 C14 116.4(3)
C18 C13 C12 120.5(2)
C14 C13 C12 123.2(3)
C15 C14 C13 123.2(3)
C15 C14 Cl1 118.1(2)
C13 C14 Cl1 118.8(2)
O1 C15 C14 121.2(3)
O1 C15 C16 120.2(3)
C14 C15 C16 118.5(3)
O2 C16 C17 124.8(3)
O2 C16 C15 115.1(2)
C17 C16 C15 120.1(3)
C16 C17 C18 119.5(3)
O6 C18 C13 123.4(3)
O6 C18 C17 114.3(3)
C13 C18 C17 122.3(3)
O6 C19 C20 110.8(2)
O4 C20 C19 109.2(2)
O4 C20 C12 113.8(2)
C19 C20 C12 109.8(2)
O4 C21 C6 116.4(3)
O4 C21 C10 123.9(2)
C6 C21 C10 119.8(2)

loop_
_geom_bond_atom_site_label_1
_geom_bond_atom_site_label_2
_geom_bond_distance
Cl1 C14 1.742(3)
O1 C15 1.378(4)
O1 C23 1.434(4)
O2 C16 1.361(3)
O2 C22 1.433(4)
O3 C11 1.217(4)
O4 C21 1.374(3)
O4 C20 1.441(3)
O5 C7 1.361(3)
O5 C4 1.460(3)
O6 C18 1.382(3)
O6 C19 1.440(3)
C1 C3 1.497(4)
C2 C3 1.332(4)
C3 C4 1.492(4)
C4 C5 1.554(4)
C5 C6 1.504(4)
C6 C21 1.384(4)
C6 C7 1.397(4)
C7 C8 1.384(4)
C8 C9 1.380(4)
C9 C10 1.407(4)
C10 C21 1.399(4)
C10 C11 1.472(4)
C11 C12 1.532(4)
C12 C13 1.506(4)
C12 C20 1.530(4)
C13 C18 1.394(4)
C13 C14 1.400(4)
C14 C15 1.380(4)
C15 C16 1.411(4)
C16 C17 1.382(4)
C17 C18 1.395(4)
C19 C20 1.510(4)
